data_7122801
loop_
_publ_author_name
'Ballester, Francisco J.'
'Ortega, Enrique'
'Porto, Vanesa'
'Kostrhunova, Hana'
'Davila-Ferreira, Nerea'
'Bautista, Delia'
'Brabec, Viktor'
'Dom\'inguez, Fernando'
'Santana, M. Dolores'
'Ruiz, Jos\'e'

_publ_section_title
;
 New half-sandwich ruthenium(ii) complexes as proteosynthesis inhibitors
 in cancer cells.
;
_journal_name_full 'Chemical communications (Cambridge, England)'
_journal_paper_doi 10.1039/c8cc09211g
_journal_year 2019
_chemical_formula_sum 'C28 H27 F3 N2 O4 Ru S'
_chemical_formula_weight 645.64
_space_group_crystal_system monoclinic
_space_group_IT_number 14
_space_group_name_Hall '-P 2yn'
_space_group_name_H-M_alt 'P 1 21/n 1'
_symmetry_space_group_name_Hall '-P 2yn'
_symmetry_space_group_name_H-M 'P 1 21/n 1'
_atom_sites_solution_hydrogens geom
_audit_creation_method SHELXL-2018/1
_audit_update_record
;
2018-11-19 deposited with the CCDC.
2019-01-02 downloaded from the CCDC.
;
_cell_angle_alpha 90
_cell_angle_beta 92.587(5)
_cell_angle_gamma 90
_cell_formula_units_Z 4
_cell_length_a 12.1052(16)
_cell_length_b 16.953(2)
_cell_length_c 12.9887(17)
_cell_measurement_reflns_used 9728
_cell_measurement_temperature 100(2)
_cell_measurement_theta_max 30.56
_cell_measurement_theta_min 2.40
_cell_volume 2662.8(6)
_computing_cell_refinement 'SAINT V8.38A (Bruker AXS Inc.)'
_computing_data_collection 'APEX3 2017.3 (Bruker AXS Inc.)'
_computing_data_reduction 'SAINT V8.38A (Bruker AXS Inc.)'
_computing_molecular_graphics 'Bruker SHELXTL'
_computing_publication_material 'Bruker SHELXTL'
_computing_structure_refinement 'SHELXL-2018/1 (Sheldrick, 2018)'
_computing_structure_solution 'SHELXT 2014/5 (Sheldrick, 2014)'
_diffrn_ambient_temperature 100(2)
_diffrn_detector_area_resol_mean 10.4167
_diffrn_measured_fraction_theta_full 1.000
_diffrn_measured_fraction_theta_max 0.997
_diffrn_measurement_device_type 'Bruker D8 QUEST'
_diffrn_measurement_method \w-scans
_diffrn_radiation_type MoK\a
_diffrn_radiation_wavelength 0.71073
_diffrn_reflns_av_R_equivalents 0.0491
_diffrn_reflns_av_unetI/netI 0.0139
_diffrn_reflns_Laue_measured_fraction_full 1.000
_diffrn_reflns_Laue_measured_fraction_max 0.997
_diffrn_reflns_limit_h_max 17
_diffrn_reflns_limit_h_min -17
_diffrn_reflns_limit_k_max 24
_diffrn_reflns_limit_k_min -24
_diffrn_reflns_limit_l_max 18
_diffrn_reflns_limit_l_min -18
_diffrn_reflns_number 292047
_diffrn_reflns_point_group_measured_fraction_full 1.000
_diffrn_reflns_point_group_measured_fraction_max 0.997
_diffrn_reflns_theta_full 25.242
_diffrn_reflns_theta_max 30.626
_diffrn_reflns_theta_min 1.976
_diffrn_source 'high brilliance microfocus sealed tube '
_exptl_absorpt_coefficient_mu 0.726
_exptl_absorpt_correction_T_max 0.7456
_exptl_absorpt_correction_T_min 0.7132
_exptl_absorpt_correction_type multi-scan
_exptl_absorpt_process_details Sadabs-2016/2
_exptl_crystal_colour yellow
_exptl_crystal_density_diffrn 1.611
_exptl_crystal_description block
_exptl_crystal_F_000 1312
_exptl_crystal_size_max 0.250
_exptl_crystal_size_mid 0.150
_exptl_crystal_size_min 0.011
_refine_diff_density_max 0.447
_refine_diff_density_min -0.534
_refine_diff_density_rms 0.066
_refine_ls_extinction_method none
_refine_ls_goodness_of_fit_ref 1.132
_refine_ls_hydrogen_treatment constr
_refine_ls_matrix_type full
_refine_ls_number_parameters 458
_refine_ls_number_reflns 8194
_refine_ls_number_restraints 168
_refine_ls_restrained_S_all 1.133
_refine_ls_R_factor_all 0.0311
_refine_ls_R_factor_gt 0.0281
_refine_ls_shift/su_max 0.001
_refine_ls_shift/su_mean 0.000
_refine_ls_structure_factor_coef Fsqd
_refine_ls_weighting_details 'w=1/[\s^2^(Fo^2^)+(0.0127P)^2^+3.2840P] where P=(Fo^2^+2Fc^2^)/3'
_refine_ls_weighting_scheme calc
_refine_ls_wR_factor_gt 0.0607
_refine_ls_wR_factor_ref 0.0617
_reflns_Friedel_coverage 0.000
_reflns_number_gt 7634
_reflns_number_total 8194
_reflns_threshold_expression 'I > 2\s(I)'
_cod_data_source_file c8cc09211g2.cif
_cod_data_source_block A1Py_2_0msp_a
_cod_database_code 7122801
_shelx_shelxl_version_number 2018/1
_shelx_space_group_comment
;
The symmetry employed for this shelxl refinement is uniquely defined
by the following loop, which should always be used as a source of
symmetry information in preference to the above space-group names.
They are only intended as comments.
;
_shelx_estimated_absorpt_t_min 0.839
_shelx_estimated_absorpt_t_max 0.992

loop_
_space_group_symop_operation_xyz
'x, y, z'
'-x+1/2, y+1/2, -z+1/2'
'-x, -y, -z'
'x-1/2, -y-1/2, z-1/2'

loop_
_atom_site_label
_atom_site_type_symbol
_atom_site_fract_x
_atom_site_fract_y
_atom_site_fract_z
_atom_site_U_iso_or_equiv
_atom_site_adp_type
_atom_site_occupancy
_atom_site_site_symmetry_order
_atom_site_calc_flag
_atom_site_refinement_flags_posn
_atom_site_refinement_flags_adp
_atom_site_refinement_flags_occupancy
_atom_site_disorder_assembly
_atom_site_disorder_group
Ru1 Ru 0.30776(2) 0.34968(2) 0.67847(2) 0.01427(3) Uani 1 1 d . . . . .
N1 N 0.28897(11) 0.39165(8) 0.52803(10) 0.0181(2) Uani 1 1 d . . . . .
C1 C 0.12933(13) 0.35251(10) 0.70102(16) 0.0261(4) Uani 1 1 d . . . . .
C2 C 0.15449(15) 0.27303(11) 0.6712(2) 0.0393(5) Uani 1 1 d . . . . .
H2 H 0.113890 0.249434 0.615009 0.047 Uiso 1 1 calc R U . . .
C3 C 0.23734(17) 0.23027(12) 0.7235(2) 0.0447(6) Uani 1 1 d . . . . .
H3 H 0.252656 0.177834 0.702627 0.054 Uiso 1 1 calc R U . . .
C4 C 0.29944(18) 0.26415(14) 0.8079(2) 0.0430(6) Uani 1 1 d D . . . .
C5 C 0.27164(17) 0.33994(14) 0.84192(16) 0.0371(5) Uani 1 1 d . . . . .
H5 H 0.309272 0.361888 0.900958 0.045 Uiso 1 1 calc R U . . .
C6 C 0.18628(15) 0.38436(11) 0.78752(14) 0.0271(4) Uani 1 1 d . . . . .
H6 H 0.168371 0.435796 0.810516 0.033 Uiso 1 1 calc R U . . .
C7 C 0.04265(14) 0.39779(11) 0.63679(16) 0.0284(4) Uani 1 1 d . . . . .
H7 H 0.055560 0.386660 0.562689 0.034 Uiso 1 1 calc R U . . .
C8 C -0.07196(16) 0.36623(14) 0.6591(2) 0.0425(6) Uani 1 1 d . . . . .
H8A H -0.088187 0.377731 0.730782 0.064 Uiso 1 1 calc R U . . .
H8B H -0.073824 0.309073 0.647892 0.064 Uiso 1 1 calc R U . . .
H8C H -0.127439 0.391646 0.612876 0.064 Uiso 1 1 calc R U . . .
C9 C 0.04968(17) 0.48686(12) 0.65174(18) 0.0340(4) Uani 1 1 d . . . . .
H9A H 0.031037 0.500170 0.722303 0.051 Uiso 1 1 calc R U . . .
H9B H -0.002467 0.512914 0.602864 0.051 Uiso 1 1 calc R U . . .
H9C H 0.124975 0.504762 0.639676 0.051 Uiso 1 1 calc R U . . .
C10 C 0.3967(7) 0.2250(8) 0.8703(10) 0.046(2) Uani 0.71(3) 1 d D . P A 1
H10A H 0.439667 0.265581 0.907935 0.070 Uiso 0.71(3) 1 calc R U P A 1
H10B H 0.444391 0.197292 0.823181 0.070 Uiso 0.71(3) 1 calc R U P A 1
H10C H 0.367557 0.187210 0.919399 0.070 Uiso 0.71(3) 1 calc R U P A 1
C10B C 0.3811(11) 0.2035(8) 0.8429(12) 0.026(2) Uani 0.29(3) 1 d D . P A 2
H10D H 0.439599 0.228338 0.886235 0.039 Uiso 0.29(3) 1 calc R U P A 2
H10E H 0.413457 0.179172 0.782811 0.039 Uiso 0.29(3) 1 calc R U P A 2
H10F H 0.344055 0.163022 0.882659 0.039 Uiso 0.29(3) 1 calc R U P A 2
C11 C 0.38168(12) 0.45808(9) 0.69052(12) 0.0166(3) Uani 1 1 d . . . . .
C12 C 0.43401(14) 0.49183(10) 0.77763(15) 0.0252(3) Uani 1 1 d . . . . .
H12 H 0.439550 0.462356 0.839862 0.030 Uiso 1 1 calc R U . . .
C13 C 0.47848(15) 0.56774(11) 0.77585(19) 0.0349(5) Uani 1 1 d D . . . .
C14 C 0.47072(15) 0.61252(11) 0.6861(2) 0.0391(6) Uani 1 1 d . . . . .
H14 H 0.500054 0.664478 0.685419 0.047 Uiso 1 1 calc R U . . .
C15 C 0.42032(15) 0.58114(10) 0.59836(18) 0.0314(4) Uani 1 1 d . . . . .
H15 H 0.414639 0.611422 0.536807 0.038 Uiso 1 1 calc R U . . .
C16 C 0.37719(13) 0.50407(9) 0.59992(13) 0.0193(3) Uani 1 1 d . . . . .
C17 C 0.32559(13) 0.46588(10) 0.50947(13) 0.0205(3) Uani 1 1 d . . . . .
C18 C 0.31262(18) 0.49778(14) 0.41057(16) 0.0373(5) Uani 1 1 d . . . . .
H18 H 0.338766 0.549497 0.397519 0.045 Uiso 1 1 calc R U . . .
C19 C 0.2622(2) 0.45469(19) 0.33185(16) 0.0534(8) Uani 1 1 d . . . . .
H19 H 0.252156 0.476575 0.264742 0.064 Uiso 1 1 calc R U . . .
C20 C 0.2266(2) 0.37984(18) 0.35182(17) 0.0509(7) Uani 1 1 d . . . . .
H20 H 0.192270 0.348890 0.298466 0.061 Uiso 1 1 calc R U . . .
C21 C 0.24117(16) 0.34984(13) 0.44993(15) 0.0327(4) Uani 1 1 d . . . . .
H21 H 0.216584 0.297733 0.463053 0.039 Uiso 1 1 calc R U . . .
C22 C 0.5443(7) 0.6055(7) 0.8548(12) 0.0283(18) Uani 0.48(4) 1 d D . P B 1
H22 H 0.557353 0.574859 0.915397 0.034 Uiso 0.48(4) 1 calc R U P B 1
O1 O 0.5860(5) 0.6696(6) 0.8575(16) 0.037(2) Uani 0.48(4) 1 d D . P B 1
C22B C 0.5290(9) 0.5905(6) 0.8848(11) 0.0273(18) Uani 0.52(4) 1 d D . P B 2
H22B H 0.520885 0.556000 0.941535 0.033 Uiso 0.52(4) 1 calc R U P B 2
O1B O 0.5791(5) 0.6529(7) 0.8969(12) 0.035(2) Uani 0.52(4) 1 d D . P B 2
N31 N 0.46187(10) 0.30362(7) 0.63704(10) 0.0146(2) Uani 1 1 d . . . . .
C32 C 0.46737(13) 0.25283(9) 0.55772(13) 0.0193(3) Uani 1 1 d . . . . .
H32 H 0.401635 0.240932 0.518049 0.023 Uiso 1 1 calc R U . . .
C33 C 0.56540(14) 0.21727(10) 0.53185(14) 0.0242(3) Uani 1 1 d . . . . .
H33 H 0.566607 0.182233 0.474828 0.029 Uiso 1 1 calc R U . . .
C34 C 0.66160(14) 0.23328(10) 0.58985(14) 0.0235(3) Uani 1 1 d . . . . .
H34 H 0.729573 0.209223 0.573759 0.028 Uiso 1 1 calc R U . . .
C35 C 0.65640(13) 0.28518(10) 0.67188(13) 0.0208(3) Uani 1 1 d . . . . .
H35 H 0.720981 0.297197 0.713183 0.025 Uiso 1 1 calc R U . . .
C36 C 0.55580(12) 0.31942(9) 0.69303(12) 0.0171(3) Uani 1 1 d . . . . .
H36 H 0.552991 0.355311 0.749022 0.020 Uiso 1 1 calc R U . . .
C99 C 0.1746(6) 0.5301(5) 0.0254(6) 0.0309(16) Uani 0.507(4) 1 d D . P C 1
F1 F 0.1199(3) 0.5031(3) 0.1043(3) 0.0689(14) Uani 0.507(4) 1 d D . P C 1
F2 F 0.0993(5) 0.5488(4) -0.0483(4) 0.0504(14) Uani 0.507(4) 1 d D . P C 1
F3 F 0.2303(4) 0.46852(19) -0.0098(3) 0.0562(11) Uani 0.507(4) 1 d D . P C 1
S1 S 0.2682(3) 0.60960(18) 0.0614(3) 0.0217(5) Uani 0.507(4) 1 d D . P C 1
O2 O 0.1969(3) 0.6647(2) 0.1096(3) 0.0367(8) Uani 0.507(4) 1 d D . P C 1
O3 O 0.3063(3) 0.6359(2) -0.0347(3) 0.0513(11) Uani 0.507(4) 1 d D . P C 1
O4 O 0.3460(3) 0.5710(2) 0.1297(3) 0.0354(9) Uani 0.507(4) 1 d D . P C 1
C99B C 0.1478(6) 0.5436(4) 0.0208(6) 0.0264(14) Uani 0.493(4) 1 d D . P C 2
F1B F 0.0700(2) 0.5643(3) 0.0845(2) 0.0542(11) Uani 0.493(4) 1 d D . P C 2
F2B F 0.1153(6) 0.5656(3) -0.0745(4) 0.0359(11) Uani 0.493(4) 1 d D . P C 2
F3B F 0.1587(4) 0.46658(17) 0.0235(4) 0.0654(14) Uani 0.493(4) 1 d D . P C 2
S1B S 0.2776(3) 0.5913(2) 0.0576(3) 0.0261(6) Uani 0.493(4) 1 d D . P C 2
O2B O 0.2489(5) 0.6734(2) 0.0567(5) 0.081(2) Uani 0.493(4) 1 d D . P C 2
O3B O 0.3475(3) 0.5668(5) -0.0211(3) 0.103(3) Uani 0.493(4) 1 d D . P C 2
O4B O 0.3066(3) 0.5621(2) 0.1590(3) 0.0317(8) Uani 0.493(4) 1 d D . P C 2

loop_
_atom_site_aniso_label
_atom_site_aniso_U_11
_atom_site_aniso_U_22
_atom_site_aniso_U_33
_atom_site_aniso_U_23
_atom_site_aniso_U_13
_atom_site_aniso_U_12
Ru1 0.01300(5) 0.01045(5) 0.01973(6) 0.00238(4) 0.00495(4) -0.00034(4)
N1 0.0177(6) 0.0182(6) 0.0184(6) -0.0027(5) 0.0003(5) 0.0055(5)
C1 0.0155(7) 0.0186(7) 0.0452(10) 0.0049(7) 0.0128(7) -0.0001(6)
C2 0.0170(8) 0.0173(8) 0.0849(17) -0.0008(9) 0.0167(9) -0.0051(6)
C3 0.0286(9) 0.0162(8) 0.0918(19) 0.0193(10) 0.0291(11) 0.0021(7)
C4 0.0341(10) 0.0391(11) 0.0582(14) 0.0350(10) 0.0282(10) 0.0156(9)
C5 0.0348(10) 0.0495(12) 0.0286(9) 0.0212(9) 0.0187(8) 0.0153(9)
C6 0.0259(8) 0.0279(9) 0.0290(8) 0.0094(7) 0.0169(7) 0.0078(7)
C7 0.0164(7) 0.0281(9) 0.0410(10) -0.0066(8) 0.0040(7) 0.0024(6)
C8 0.0175(8) 0.0418(12) 0.0688(16) -0.0184(11) 0.0082(9) -0.0015(8)
C9 0.0276(9) 0.0277(9) 0.0466(12) 0.0038(8) 0.0015(8) 0.0073(7)
C10 0.049(3) 0.044(4) 0.048(4) 0.029(3) 0.018(2) 0.024(3)
C10B 0.039(4) 0.016(4) 0.023(4) 0.004(3) 0.002(3) 0.004(3)
C11 0.0146(6) 0.0116(6) 0.0239(7) -0.0027(5) 0.0033(5) 0.0007(5)
C12 0.0216(8) 0.0196(8) 0.0339(9) -0.0107(7) -0.0031(7) 0.0052(6)
C13 0.0162(7) 0.0230(9) 0.0651(14) -0.0237(9) -0.0029(8) 0.0026(6)
C14 0.0194(8) 0.0138(8) 0.0852(17) -0.0126(9) 0.0163(9) -0.0037(6)
C15 0.0253(8) 0.0136(7) 0.0568(13) 0.0048(8) 0.0189(8) -0.0001(6)
C16 0.0152(6) 0.0126(6) 0.0308(8) 0.0027(6) 0.0097(6) 0.0011(5)
C17 0.0196(7) 0.0209(7) 0.0217(7) 0.0060(6) 0.0082(6) 0.0088(6)
C18 0.0383(10) 0.0449(12) 0.0300(10) 0.0200(9) 0.0163(8) 0.0247(9)
C19 0.0562(14) 0.088(2) 0.0164(9) 0.0065(10) 0.0041(9) 0.0508(15)
C20 0.0488(13) 0.0764(18) 0.0260(10) -0.0224(11) -0.0147(9) 0.0404(13)
C21 0.0282(9) 0.0366(10) 0.0322(9) -0.0174(8) -0.0086(7) 0.0144(8)
C22 0.016(2) 0.022(3) 0.048(4) -0.011(3) 0.008(3) -0.0015(18)
O1 0.0255(17) 0.025(2) 0.061(6) -0.012(3) -0.003(2) -0.0081(16)
C22B 0.016(2) 0.020(3) 0.045(4) -0.014(3) -0.003(2) -0.0033(18)
O1B 0.0260(16) 0.024(3) 0.054(4) -0.016(3) -0.005(2) -0.0071(16)
N31 0.0135(5) 0.0129(5) 0.0177(6) 0.0008(4) 0.0027(4) -0.0010(4)
C32 0.0178(7) 0.0168(7) 0.0234(7) -0.0043(6) 0.0005(6) -0.0010(6)
C33 0.0241(8) 0.0213(8) 0.0274(8) -0.0063(6) 0.0039(6) 0.0037(6)
C34 0.0173(7) 0.0220(8) 0.0318(9) 0.0011(7) 0.0058(6) 0.0048(6)
C35 0.0149(7) 0.0198(7) 0.0275(8) 0.0032(6) 0.0006(6) -0.0005(6)
C36 0.0164(6) 0.0149(6) 0.0199(7) 0.0001(5) 0.0006(5) -0.0014(5)
C99 0.031(3) 0.038(4) 0.022(2) -0.004(2) -0.012(2) -0.002(2)
F1 0.065(2) 0.084(3) 0.059(2) -0.005(2) 0.0165(18) -0.053(2)
F2 0.033(2) 0.069(4) 0.046(3) -0.009(2) -0.023(2) -0.003(2)
F3 0.074(3) 0.0341(16) 0.058(2) -0.0252(14) -0.0260(19) 0.0087(17)
S1 0.0241(8) 0.0187(11) 0.0214(6) 0.0055(7) -0.0078(5) -0.0029(7)
O2 0.054(2) 0.0232(16) 0.0317(16) -0.0055(12) -0.0102(14) 0.0107(14)
O3 0.058(2) 0.052(2) 0.045(2) 0.0195(17) 0.0165(17) -0.0070(18)
O4 0.037(2) 0.0287(17) 0.038(2) 0.0010(15) -0.0211(16) 0.0031(16)
C99B 0.027(3) 0.018(2) 0.032(3) -0.0054(18) -0.011(2) -0.004(2)
F1B 0.0226(13) 0.097(3) 0.0438(16) -0.0011(17) 0.0067(11) -0.0117(15)
F2B 0.046(3) 0.0335(19) 0.0271(19) -0.0058(14) -0.0146(16) 0.0015(16)
F3B 0.086(3) 0.0171(13) 0.089(3) -0.0008(15) -0.044(3) -0.0083(17)
S1B 0.0191(7) 0.0311(16) 0.0278(8) 0.0140(10) -0.0011(5) -0.0061(10)
O2B 0.081(4) 0.0239(18) 0.131(6) 0.028(2) -0.077(4) -0.021(2)
O3B 0.032(2) 0.237(9) 0.043(2) -0.009(4) 0.0177(17) 0.011(3)
O4B 0.033(2) 0.0364(18) 0.0245(17) 0.0094(13) -0.0089(13) -0.0063(16)

loop_
_atom_type_symbol
_atom_type_description
_atom_type_scat_dispersion_real
_atom_type_scat_dispersion_imag
_atom_type_scat_source
C C 0.0033 0.0016 'International Tables Vol C Tables 4.2.6.8 and 6.1.1.4'
H H 0.0000 0.0000 'International Tables Vol C Tables 4.2.6.8 and 6.1.1.4'
F F 0.0171 0.0103 'International Tables Vol C Tables 4.2.6.8 and 6.1.1.4'
N N 0.0061 0.0033 'International Tables Vol C Tables 4.2.6.8 and 6.1.1.4'
O O 0.0106 0.0060 'International Tables Vol C Tables 4.2.6.8 and 6.1.1.4'
Ru Ru -1.2594 0.8363 'International Tables Vol C Tables 4.2.6.8 and 6.1.1.4'
S S 0.1246 0.1234 'International Tables Vol C Tables 4.2.6.8 and 6.1.1.4'

loop_
_geom_angle_atom_site_label_1
_geom_angle_atom_site_label_2
_geom_angle_atom_site_label_3
_geom_angle
C11 Ru1 N1 78.10(6)
C11 Ru1 N31 87.90(5)
N1 Ru1 N31 87.00(5)
C11 Ru1 C6 90.78(7)
N1 Ru1 C6 118.15(6)
N31 Ru1 C6 153.96(6)
C11 Ru1 C5 95.69(8)
N1 Ru1 C5 156.35(6)
N31 Ru1 C5 115.81(6)
C6 Ru1 C5 38.50(7)
C11 Ru1 C1 113.57(6)
N1 Ru1 C1 92.94(6)
N31 Ru1 C1 158.07(6)
C6 Ru1 C1 37.43(8)
C5 Ru1 C1 68.40(8)
C11 Ru1 C4 124.17(9)
N1 Ru1 C4 157.61(9)
N31 Ru1 C4 91.27(6)
C6 Ru1 C4 68.17(7)
C5 Ru1 C4 37.06(9)
C1 Ru1 C4 80.50(7)
C11 Ru1 C2 150.84(6)
N1 Ru1 C2 95.89(8)
N31 Ru1 C2 120.56(6)
C6 Ru1 C2 66.68(8)
C5 Ru1 C2 78.36(10)
C1 Ru1 C2 37.61(7)
C4 Ru1 C2 65.95(10)
C11 Ru1 C3 160.66(9)
N1 Ru1 C3 121.14(9)
N31 Ru1 C3 94.69(6)
C6 Ru1 C3 78.52(8)
C5 Ru1 C3 65.93(10)
C1 Ru1 C3 66.66(7)
C4 Ru1 C3 36.74(10)
C2 Ru1 C3 35.59(8)
C21 N1 C17 119.08(16)
C21 N1 Ru1 123.50(14)
C17 N1 Ru1 117.40(11)
C6 C1 C2 118.33(18)
C6 C1 C7 123.30(16)
C2 C1 C7 118.37(19)
C6 C1 Ru1 70.32(9)
C2 C1 Ru1 73.84(10)
C7 C1 Ru1 126.71(12)
C3 C2 C1 121.0(2)
C3 C2 Ru1 72.97(11)
C1 C2 Ru1 68.54(10)
C3 C2 H2 119.5
C1 C2 H2 119.5
Ru1 C2 H2 131.9
C2 C3 C4 120.7(2)
C2 C3 Ru1 71.44(11)
C4 C3 Ru1 69.43(11)
C2 C3 H3 119.6
C4 C3 H3 119.6
Ru1 C3 H3 132.6
C5 C4 C3 119.1(2)
C5 C4 C10B 134.7(7)
C3 C4 C10B 106.1(7)
C5 C4 C10 114.5(7)
C3 C4 C10 126.4(7)
C5 C4 Ru1 70.21(10)
C3 C4 Ru1 73.82(12)
C10B C4 Ru1 129.1(5)
C10 C4 Ru1 128.0(3)
C4 C5 C6 120.1(2)
C4 C5 Ru1 72.73(12)
C6 C5 Ru1 69.83(10)
C4 C5 H5 120.0
C6 C5 H5 120.0
Ru1 C5 H5 130.0
C1 C6 C5 120.62(18)
C1 C6 Ru1 72.25(10)
C5 C6 Ru1 71.67(10)
C1 C6 H6 119.7
C5 C6 H6 119.7
Ru1 C6 H6 128.7
C1 C7 C9 113.42(16)
C1 C7 C8 109.26(18)
C9 C7 C8 111.64(16)
C1 C7 H7 107.4
C9 C7 H7 107.4
C8 C7 H7 107.4
C7 C8 H8A 109.5
C7 C8 H8B 109.5
H8A C8 H8B 109.5
C7 C8 H8C 109.5
H8A C8 H8C 109.5
H8B C8 H8C 109.5
C7 C9 H9A 109.5
C7 C9 H9B 109.5
H9A C9 H9B 109.5
C7 C9 H9C 109.5
H9A C9 H9C 109.5
H9B C9 H9C 109.5
C4 C10 H10A 109.5
C4 C10 H10B 109.5
H10A C10 H10B 109.5
C4 C10 H10C 109.5
H10A C10 H10C 109.5
H10B C10 H10C 109.5
C4 C10B H10D 109.5
C4 C10B H10E 109.5
H10D C10B H10E 109.5
C4 C10B H10F 109.5
H10D C10B H10F 109.5
H10E C10B H10F 109.5
C12 C11 C16 116.69(15)
C12 C11 Ru1 127.69(13)
C16 C11 Ru1 115.61(11)
C11 C12 C13 121.75(19)
C11 C12 H12 119.1
C13 C12 H12 119.1
C14 C13 C12 120.38(19)
C14 C13 C22 111.9(8)
C12 C13 C22 127.4(7)
C14 C13 C22B 129.2(6)
C12 C13 C22B 110.4(6)
C15 C14 C13 119.62(17)
C15 C14 H14 120.2
C13 C14 H14 120.2
C14 C15 C16 119.87(19)
C14 C15 H15 120.1
C16 C15 H15 120.1
C15 C16 C11 121.65(17)
C15 C16 C17 123.14(17)
C11 C16 C17 115.21(14)
N1 C17 C18 119.86(18)
N1 C17 C16 113.56(14)
C18 C17 C16 126.58(18)
C19 C18 C17 120.4(2)
C19 C18 H18 119.8
C17 C18 H18 119.8
C20 C19 C18 118.9(2)
C20 C19 H19 120.5
C18 C19 H19 120.5
C19 C20 C21 119.4(2)
C19 C20 H20 120.3
C21 C20 H20 120.3
N1 C21 C20 122.4(2)
N1 C21 H21 118.8
C20 C21 H21 118.8
O1 C22 C13 130.6(8)
O1 C22 H22 114.7
C13 C22 H22 114.7
O1B C22B C13 120.0(6)
O1B C22B H22B 120.0
C13 C22B H22B 120.0
C32 N31 C36 118.02(13)
C32 N31 Ru1 120.37(10)
C36 N31 Ru1 121.44(10)
N31 C32 C33 122.42(15)
N31 C32 H32 118.8
C33 C32 H32 118.8
C34 C33 C32 119.41(16)
C34 C33 H33 120.3
C32 C33 H33 120.3
C33 C34 C35 118.46(15)
C33 C34 H34 120.8
C35 C34 H34 120.8
C34 C35 C36 119.25(15)
C34 C35 H35 120.4
C36 C35 H35 120.4
N31 C36 C35 122.43(15)
N31 C36 H36 118.8
C35 C36 H36 118.8
F1 C99 F2 106.7(6)
F1 C99 F3 105.8(6)
F2 C99 F3 106.3(6)
F1 C99 S1 112.7(5)
F2 C99 S1 114.2(6)
F3 C99 S1 110.6(5)
O3 S1 O4 117.3(4)
O3 S1 O2 113.8(3)
O4 S1 O2 114.9(3)
O3 S1 C99 103.3(4)
O4 S1 C99 102.0(3)
O2 S1 C99 102.5(3)
F3B C99B F1B 108.6(6)
F3B C99B F2B 109.2(6)
F1B C99B F2B 108.4(5)
F3B C99B S1B 110.6(4)
F1B C99B S1B 110.4(5)
F2B C99B S1B 109.6(6)
O3B S1B O4B 115.5(4)
O3B S1B O2B 115.5(5)
O4B S1B O2B 113.0(4)
O3B S1B C99B 102.6(4)
O4B S1B C99B 105.1(4)
O2B S1B C99B 103.0(4)

loop_
_geom_bond_atom_site_label_1
_geom_bond_atom_site_label_2
_geom_bond_distance
Ru1 C11 2.0470(15)
Ru1 N1 2.0823(14)
Ru1 N31 2.1143(13)
Ru1 C6 2.1685(16)
Ru1 C5 2.1930(19)
Ru1 C1 2.1933(16)
Ru1 C4 2.2255(19)
Ru1 C2 2.2635(18)
Ru1 C3 2.2829(18)
N1 C21 1.347(2)
N1 C17 1.359(2)
C1 C6 1.400(3)
C1 C2 1.438(3)
C1 C7 1.519(3)
C2 C3 1.389(3)
C2 H2 0.9500
C3 C4 1.422(4)
C3 H3 0.9500
C4 C5 1.405(3)
C4 C10B 1.483(10)
C4 C10 1.549(7)
C5 C6 1.438(3)
C5 H5 0.9500
C6 H6 0.9500
C7 C9 1.524(3)
C7 C8 1.527(3)
C7 H7 1.0000
C8 H8A 0.9800
C8 H8B 0.9800
C8 H8C 0.9800
C9 H9A 0.9800
C9 H9B 0.9800
C9 H9C 0.9800
C10 H10A 0.9800
C10 H10B 0.9800
C10 H10C 0.9800
C10B H10D 0.9800
C10B H10E 0.9800
C10B H10F 0.9800
C11 C12 1.394(2)
C11 C16 1.411(2)
C12 C13 1.396(3)
C12 H12 0.9500
C13 C14 1.391(4)
C13 C22 1.422(8)
C13 C22B 1.564(9)
C14 C15 1.375(3)
C14 H14 0.9500
C15 C16 1.407(2)
C15 H15 0.9500
C16 C17 1.457(2)
C17 C18 1.396(2)
C18 C19 1.377(4)
C18 H18 0.9500
C19 C20 1.368(4)
C19 H19 0.9500
C20 C21 1.376(3)
C20 H20 0.9500
C21 H21 0.9500
C22 O1 1.198(7)
C22 H22 0.9500
C22B O1B 1.225(7)
C22B H22B 0.9500
N31 C32 1.347(2)
N31 C36 1.3486(19)
C32 C33 1.386(2)
C32 H32 0.9500
C33 C34 1.385(2)
C33 H33 0.9500
C34 C35 1.386(2)
C34 H34 0.9500
C35 C36 1.388(2)
C35 H35 0.9500
C36 H36 0.9500
C99 F1 1.328(8)
C99 F2 1.330(7)
C99 F3 1.335(7)
C99 S1 1.808(8)
S1 O3 1.421(5)
S1 O4 1.424(5)
S1 O2 1.434(4)
C99B F3B 1.312(7)
C99B F1B 1.328(8)
C99B F2B 1.336(8)
C99B S1B 1.812(7)
S1B O3B 1.418(5)
S1B O4B 1.436(5)
S1B O2B 1.436(5)

loop_
_geom_hbond_atom_site_label_D
_geom_hbond_atom_site_label_H
_geom_hbond_atom_site_label_A
_geom_hbond_distance_DH
_geom_hbond_distance_HA
_geom_hbond_distance_DA
_geom_hbond_angle_DHA
_geom_hbond_site_symmetry_A
_geom_hbond_publ_flag
C21 H21 O2B 0.95 2.17 2.994(4) 145.1 2_545 yes
C32 H32 O2 0.95 2.38 3.244(4) 151.0 2_545 yes
C32 H32 O2B 0.95 2.33 3.243(4) 162.2 2_545 yes
C35 H35 O2 0.95 2.55 3.387(4) 147.3 3_666 yes
C36 H36 O4 0.95 2.32 3.149(4) 146.1 3_666 yes
C36 H36 O4B 0.95 2.47 3.196(4) 133.3 3_666 yes
